data_2010003
loop_
_publ_author_name
'Tr\'avn\'i\<cek, Z.'
'Marek, J.'

_publ_section_title
{1,3,5,7-Tetraazabicyclo[3.3.1]nonane-3,7-bis(acetato)-<i>N</i>^3^,<i>N</i>^7^,<i>O</i>,<i>O</i>''}nickel(II)
_journal_coden_ASTM ACSCEE
_journal_issue 8
_journal_name_full
;
 Acta Crystallographica, Section C: Crystal Structure Communications
;
_journal_page_first 1211
_journal_page_last 1212
_journal_paper_doi 10.1107/S0108270194000600
_journal_volume 50
_journal_year 1994
_chemical_formula_sum 'C9 H14 N4 Ni O4'
_chemical_formula_weight 300.9
_space_group_IT_number 62
_space_group_name_Hall '-P 2ac 2n'
_space_group_name_H-M_alt 'P n m a'
_symmetry_cell_setting orthorhombic
_symmetry_space_group_name_Hall '-P 2ac 2n'
_symmetry_space_group_name_H-M 'P n m a'
_atom_type_scat_source 'The SDS System (Pet\<r\'i\<cek & Mal\'y, 1992)'
_cell_angle_alpha 90.0
_cell_angle_beta 90.0
_cell_angle_gamma 90.0
_cell_formula_units_Z 4
_cell_length_a 10.618(2)
_cell_length_b 6.7350(10)
_cell_length_c 14.683(3)
_cell_measurement_reflns_used 25
_cell_measurement_temperature 293
_cell_measurement_theta_max 43.5
_cell_measurement_theta_min 27.5
_cell_volume 1050.0(3)
_diffrn_measurement_device 'Kuma KM-4'
_diffrn_measurement_method \w-2\q
_diffrn_radiation_type CuK\a
_diffrn_radiation_wavelength 1.54178
_diffrn_reflns_av_R_equivalents 0.0171
_diffrn_reflns_limit_h_max 13
_diffrn_reflns_limit_h_min 0
_diffrn_reflns_limit_k_max 8
_diffrn_reflns_limit_k_min 0
_diffrn_reflns_limit_l_max 18
_diffrn_reflns_limit_l_min 0
_diffrn_reflns_number 1571
_diffrn_reflns_theta_max 83
_diffrn_standards_decay_% 10
_diffrn_standards_interval_count 50
_diffrn_standards_number 2
_exptl_absorpt_coefficient_mu 2.804
_exptl_absorpt_correction_type none
_exptl_crystal_colour Orange
_exptl_crystal_density_diffrn 1.904
_exptl_crystal_density_meas 1.87
_exptl_crystal_density_method 'flotation in CHCl~3~/CH~3~I mixture at 293 K'
_exptl_crystal_description Needle
_exptl_crystal_size_max 0.65
_exptl_crystal_size_mid 0.1
_exptl_crystal_size_min 0.1
_refine_diff_density_max 2.15
_refine_diff_density_min -3.20
_refine_ls_extinction_method none
_refine_ls_goodness_of_fit_obs 1.67
_refine_ls_hydrogen_treatment refall
_refine_ls_number_parameters 131
_refine_ls_number_reflns 1029
_refine_ls_R_factor_obs 0.0361
_refine_ls_shift/esd_max 0.0001
_refine_ls_structure_factor_coef F
_refine_ls_weighting_details 'w = [\s^2^F + 0.03F^2^]^-1^'
_refine_ls_weighting_scheme calc
_refine_ls_wR_factor_obs 0.0584
_reflns_number_observed 1029
_reflns_number_total 1199
_reflns_observed_criterion I>5\s(I)
_cod_data_source_file vs1010.cif
_cod_data_source_block vs1010_structure_1_of_1
_cod_depositor_comments
;
The following automatic conversions were performed:

'_refine_ls_weighting_scheme' value 'w = [\s^2^F + 0.03F^2^]^-1^' was
changed to 'calc'. New tag '_refine_ls_weighting_details' was
created. The value of the new tag was set to 'w = [\s^2^F +
0.03F^2^]^-1^'.

Automatic conversion script
Id: cif_fix_values 3143 2015-03-26 13:38:13Z robertas 
;
_cod_database_code 2010003

loop_
_space_group_symop_id
_space_group_symop_operation_xyz
1 x,y,z
2 -x+1/2,-y,z+1/2
3 x+1/2,-y+1/2,-z+1/2
4 -x,y+1/2,-z
5 -x,-y,-z
6 x+1/2,y,-z+1/2
7 -x+1/2,y+1/2,z+1/2
8 x,-y+1/2,z

loop_
_atom_site_label
_atom_site_fract_x
_atom_site_fract_y
_atom_site_fract_z
Ni .08590(4) .25000 .0146(3)
O1 -.0620(2) .2500 -.0523(2)
O2 -.1363(2) .2500 -.1937(2)
O3 -.0033(2) .2500 .12330(10)
O4 .0214(3) .2500 .2737(2)
N1 .1772(2) .2500 -.0965(2)
N2 .2380(2) .2500 .0835(2)
N3 .35850(10) .0726(3) -.03330(10)
C1 -.0478(3) .2500 -.1398(2)
C2 .0856(2) .2500 -.1740(2)
C3 .0640(3) .2500 .1965(2)
C4 .2045(3) .2500 .1818(2)
C5 .31460(10) .0681(3) .06000(10)
C6 .2595(2) .0664(3) -.10030(10)
C7 .4344(2) .2500 -.0470(2)
H2A .098(3) .134(4) -.2076(19)
H4A .242(3) .356(5) .212(2)
H5A .266(3) -.049(5) .065(2)
H5B .384(3) .071(4) .0964(17)
H6A .299(2) .064(4) -.1541(16)
H6B .207(2) -.050(4) -.0942(18)
H7B .465(4) .2500 -.107(3)
H7A .503(5) .2500 -.009(2)

loop_
_geom_angle_atom_site_label_1
_geom_angle_atom_site_label_2
_geom_angle_atom_site_label_3
_geom_angle
_geom_angle_publ_flag
O1 Ni O3 91.30(10) yes
O1 Ni N1 88.70(10) yes
O1 Ni N2 180.0000 yes
O3 Ni N1 180.0000 yes
O3 Ni N2 88.60(10) yes
N1 Ni N2 91.40(10) yes
Ni O1 C1 115.4(2) yes
Ni O3 C3 115.6(2) yes
Ni N1 C2 108.8(2) yes
Ni N1 C6 109.00(10) yes
C2 N1 C6 110.30(10) yes
Ni N2 C4 108.2(2) yes
Ni N2 C5 109.60(10) yes
C4 N2 C5 110.50(10) yes
C5 N3 C6 114.3(2) yes
C5 N3 C7 109.0(2) yes
C6 N3 C7 109.5(2) yes
O1 C1 O2 123.4(3) yes
O1 C1 C2 116.2(3) yes
O2 C1 C2 120.4(3) yes
O3 C3 O4 124.6(3) yes
O3 C3 C4 115.4(3) yes
O4 C3 C4 120.0(3) yes
N2 C4 C3 112.1(2) yes
N2 C5 N3 111.9(2) yes
N1 C6 N3 111.8(2) yes

loop_
_geom_bond_atom_site_label_1
_geom_bond_atom_site_label_2
_geom_bond_distance
_geom_bond_publ_flag
Ni O1 1.852(2) yes
Ni O3 1.856(2) yes
Ni N1 1.899(2) yes
Ni N2 1.905(2) yes
O1 C1 1.293(4) yes
O2 C1 1.229(4) yes
O3 C3 1.291(4) yes
O4 C3 1.221(4) yes
N1 C2 1.496(4) yes
N1 C6 1.517(2) yes
N2 C4 1.485(4) yes
N2 C5 1.512(3) yes
N3 C5 1.447(3) yes
N3 C6 1.441(3) yes
N3 C7 1.456(2) yes
C1 C2 1.504(4) yes
C3 C4 1.508(4) yes
C2 H2A 0.95(3) no
C4 H4A 0.93(3) no
C5 H5A 0.95(3) no
C5 H5B 0.91(3) no
C6 H6A 0.90(2) no
C6 H6B 0.96(3) no
C7 H7B 0.93(4) no
C7 H7A 0.92(5) no

loop_
_cod_changelog_entry_id
_cod_changelog_entry_author
_cod_changelog_entry_date
_cod_changelog_entry_text
1 'Vaitkus, Antanas' 2024-04-22T15:58:00+03:00
;
 Updated bibliographic information.
;
